data_7710023
loop_
_publ_author_name
'Jiajaroen, Suwadee'
'Dungkeaw, Winya'
'Kielar, Filip'
'Sukwattanasinitt, Mongkol'
'Sahasithiwat, Somboon'
'Zenno, Hikaru'
'Hayami, Shinya'
'Azam, Mohammad'
'Al-Resayes, Saud I'
'Chainok, Kittipong'

_publ_section_title
;
 Four series of lanthanide coordination polymers based on the
 tetrabromobenzene-1,4-dicarboxylate ligand: structural diversity and
 multifunctional properties
;
_journal_name_full 'Dalton Transactions'
_journal_paper_doi 10.1039/D2DT00007E
_journal_year 2022
_chemical_formula_moiety 'C20 H16 Br8 N2 O18 Sm2'
_chemical_formula_sum 'C20 H16 Br8 N2 O18 Sm2'
_chemical_formula_weight 1512.27
_space_group_crystal_system triclinic
_space_group_IT_number 2
_space_group_name_Hall '-P 1'
_space_group_name_H-M_alt 'P -1'
_atom_sites_solution_hydrogens mixed
_atom_sites_solution_primary dual
_audit_creation_date 2019-04-05
_audit_creation_method
;
Olex2 1.2
(compiled 2018.05.29 svn.r3508 for OlexSys, GUI svn.r5506)
;
_audit_update_record
;
2019-07-12 deposited with the CCDC.	2022-04-13 downloaded from the CCDC.
;
_cell_angle_alpha 77.356(2)
_cell_angle_beta 72.911(2)
_cell_angle_gamma 68.745(2)
_cell_formula_units_Z 2
_cell_length_a 10.3577(5)
_cell_length_b 12.6090(5)
_cell_length_c 16.2094(8)
_cell_measurement_reflns_used 9895
_cell_measurement_temperature 296
_cell_measurement_theta_max 28.256
_cell_measurement_theta_min 2.925
_cell_volume 1870.78(15)
_computing_molecular_graphics 'Olex2 (Dolomanov et al., 2009)'
_computing_publication_material 'Olex2 (Dolomanov et al., 2009)'
_computing_structure_refinement 'ShelXL (Sheldrick, 2015)'
_computing_structure_solution 'ShelXT (Sheldrick, 2015)'
_diffrn_ambient_temperature 296
_diffrn_detector 'Bruker PHOTON 100 area detector'
_diffrn_detector_area_resol_mean 10.5
_diffrn_detector_type 'PHOTON area detector'
_diffrn_measured_fraction_theta_full 0.996
_diffrn_measured_fraction_theta_max 0.997
_diffrn_measurement_device 'four-circle KAPPA diffractometer'
_diffrn_measurement_device_type 'Bruker D8 QUEST CMOS'
_diffrn_measurement_method '\w and \f scans'
_diffrn_radiation_collimation '0.5 mm'
_diffrn_radiation_monochromator 'graphiteDouble Bounce Multilayer Mirror'
_diffrn_radiation_probe x-ray
_diffrn_radiation_type MoK\a
_diffrn_radiation_wavelength 0.71073
_diffrn_reflns_av_R_equivalents 0.0627
_diffrn_reflns_av_unetI/netI 0.0601
_diffrn_reflns_Laue_measured_fraction_full 0.996
_diffrn_reflns_Laue_measured_fraction_max 0.997
_diffrn_reflns_limit_h_max 12
_diffrn_reflns_limit_h_min -12
_diffrn_reflns_limit_k_max 15
_diffrn_reflns_limit_k_min -15
_diffrn_reflns_limit_l_max 19
_diffrn_reflns_limit_l_min -19
_diffrn_reflns_number 27416
_diffrn_reflns_point_group_measured_fraction_full 0.996
_diffrn_reflns_point_group_measured_fraction_max 0.997
_diffrn_reflns_theta_full 25.242
_diffrn_reflns_theta_max 26.000
_diffrn_reflns_theta_min 2.913
_diffrn_source 'microfocus sealed x-ray tube'
_diffrn_source_type 'Incoatec I\mus'
_diffrn_standards_number 0
_exptl_absorpt_coefficient_mu 11.724
_exptl_absorpt_correction_T_max 0.7457
_exptl_absorpt_correction_T_min 0.3735
_exptl_absorpt_correction_type multi-scan
_exptl_absorpt_process_details
'SADABS-2016/2 (Bruker,2016/2) was used for absorption correction. wR2(int) was 0.1759 before and 0.0694 after correction. The Ratio of minimum to maximum transmission is 0.5009. The \l/2 correction factor is Not present.'
_exptl_crystal_colour colourless
_exptl_crystal_colour_primary colourless
_exptl_crystal_density_diffrn 2.685
_exptl_crystal_description plate
_exptl_crystal_F_000 1396
_exptl_crystal_size_max 0.2
_exptl_crystal_size_mid 0.18
_exptl_crystal_size_min 0.08
_refine_diff_density_max 0.905
_refine_diff_density_min -1.104
_refine_diff_density_rms 0.180
_refine_ls_extinction_method none
_refine_ls_goodness_of_fit_ref 1.020
_refine_ls_hydrogen_treatment mixed
_refine_ls_matrix_type full
_refine_ls_number_parameters 467
_refine_ls_number_reflns 7334
_refine_ls_number_restraints 52
_refine_ls_restrained_S_all 1.019
_refine_ls_R_factor_all 0.0589
_refine_ls_R_factor_gt 0.0355
_refine_ls_shift/su_max 0.001
_refine_ls_shift/su_mean 0.000
_refine_ls_structure_factor_coef Fsqd
_refine_ls_weighting_details 'w=1/[\s^2^(Fo^2^)+(0.0279P)^2^+5.4739P] where P=(Fo^2^+2Fc^2^)/3'
_refine_ls_weighting_scheme calc
_refine_ls_wR_factor_gt 0.0767
_refine_ls_wR_factor_ref 0.0844
_reflns_Friedel_coverage 0.000
_reflns_number_gt 5574
_reflns_number_total 7334
_reflns_threshold_expression 'I > 2\s(I)'
_cod_data_source_file d2dt00007e2.cif
_cod_data_source_block 12sm
_cod_database_code 7710023
_shelx_shelxl_version_number 2018/3
_shelx_space_group_comment
;
The symmetry employed for this shelxl refinement is uniquely defined
by the following loop, which should always be used as a source of
symmetry information in preference to the above space-group names.
They are only intended as comments.
;
_shelx_estimated_absorpt_t_max 0.454
_shelx_estimated_absorpt_t_min 0.203
_olex2_refinement_description
;
1. Fixed Uiso
 At 1.5 times of:
  All C(H,H,H) groups, All O(H) groups
2. Restrained distances
 O10-H10
 0.85 with sigma of 0.01
 O11-H11
 0.85 with sigma of 0.01
 O17-H17
 0.85 with sigma of 0.01
 O18-H18
 0.85 with sigma of 0.01
 C13-H10
 1.91069 with sigma of 0.02
 Sm1-H10
 3.026644 with sigma of 0.02
 C14-H11
 1.891164 with sigma of 0.02
 Sm1-H11
 3.009963 with sigma of 0.02
 C19-H17
 1.888197 with sigma of 0.02
 Sm2-H17
 2.985151 with sigma of 0.02
 C20-H18
 1.895701 with sigma of 0.02
 Sm2-H18
 3.02219 with sigma of 0.02
3. Rigid body (RIGU) restrains
 Br7, Br8, O12, O13, C15, C16, C17, C18
 with sigma for 1-2 distances of 0.0001 and sigma for 1-3 distances of 0.0001
4.a Idealised Me refined as rotating group:
 C13(H13A,H13B,H13C), C14(H14A,H14B,H14C), C19(H19A,H19B,H19C), C20(H20A,H20B,
 H20C)
;
_olex2_submission_special_instructions 'No special instructions were received'

loop_
_space_group_symop_operation_xyz
'x, y, z'
'-x, -y, -z'

loop_
_atom_site_label
_atom_site_type_symbol
_atom_site_fract_x
_atom_site_fract_y
_atom_site_fract_z
_atom_site_U_iso_or_equiv
_atom_site_adp_type
_atom_site_occupancy
_atom_site_site_symmetry_order
_atom_site_calc_flag
_atom_site_refinement_flags_posn
_atom_site_refinement_flags_adp
_atom_site_refinement_flags_occupancy
_atom_site_disorder_assembly
_atom_site_disorder_group
Sm1 Sm 1.00586(3) 0.69415(3) 0.28681(2) 0.01795(9) Uani 1 1 d D . . . .
Sm2 Sm 0.48819(3) 0.80980(3) 0.21073(2) 0.01818(9) Uani 1 1 d D . . . .
Br1 Br 0.61967(8) 0.72256(5) 0.55796(5) 0.03181(18) Uani 1 1 d . . . . .
Br2 Br 0.45479(9) 0.90245(6) 0.70727(4) 0.03397(19) Uani 1 1 d . . . . .
Br3 Br 0.80175(9) 0.39103(6) 0.17015(5) 0.0396(2) Uani 1 1 d . . . . .
Br4 Br 0.99230(9) 0.24210(6) 0.00652(5) 0.0374(2) Uani 1 1 d . . . . .
Br5 Br 1.26638(8) 0.76051(6) 0.50878(5) 0.0373(2) Uani 1 1 d . . . . .
Br6 Br 1.10798(9) 0.89842(7) 0.68057(5) 0.0465(2) Uani 1 1 d . . . . .
Br7 Br 0.42387(8) 0.40099(6) 0.20646(4) 0.03364(19) Uani 1 1 d . U . . .
Br8 Br 0.61118(8) 0.22242(5) 0.05830(5) 0.03140(18) Uani 1 1 d . U . . .
O1 O 0.7747(5) 0.7899(4) 0.3607(3) 0.0301(11) Uani 1 1 d . . . . .
O2 O 0.5695(5) 0.8298(4) 0.3244(3) 0.0297(11) Uani 1 1 d . . . . .
O3 O 0.9101(5) 0.6405(4) 0.1945(3) 0.0332(12) Uani 1 1 d . . . . .
O4 O 0.7069(5) 0.6709(4) 0.1587(3) 0.0317(12) Uani 1 1 d . . . . .
O5 O 1.0782(5) 0.8273(4) 0.3250(3) 0.0350(12) Uani 1 1 d . . . . .
O6 O 1.2672(5) 0.8788(4) 0.3105(3) 0.0347(12) Uani 1 1 d . . . . .
O7 O 1.0178(5) 0.6313(4) 0.4500(3) 0.0319(12) Uani 1 1 d . . . . .
O8 O 1.2168(5) 0.5812(4) 0.3532(3) 0.0337(12) Uani 1 1 d . . . . .
O9 O 1.2118(6) 0.5246(4) 0.4902(4) 0.0403(13) Uani 1 1 d . . . . .
O10 O 0.9308(5) 0.8690(4) 0.1873(3) 0.0329(12) Uani 1 1 d D . . . .
H10 H 0.847(3) 0.897(4) 0.179(4) 0.049 Uiso 1 1 d DR . . . .
O11 O 0.9787(7) 0.5034(5) 0.3468(4) 0.0502(16) Uani 1 1 d D . . . .
H11 H 0.937(9) 0.491(3) 0.4002(18) 0.075 Uiso 1 1 d DR . . . .
O12 O 0.3887(5) 0.7214(4) 0.1465(3) 0.0302(9) Uani 1 1 d . U . . .
O13 O 0.2080(5) 0.6548(4) 0.1682(3) 0.0266(9) Uani 1 1 d . U . . .
O14 O 0.6646(5) 0.9173(4) 0.1433(3) 0.0321(12) Uani 1 1 d . . . . .
O15 O 0.5892(5) 0.8756(4) 0.0472(3) 0.0329(12) Uani 1 1 d . . . . .
O16 O 0.7301(6) 0.9804(4) 0.0061(3) 0.0396(13) Uani 1 1 d . . . . .
O17 O 0.3481(7) 1.0027(5) 0.1516(4) 0.0554(17) Uani 1 1 d D . . . .
H17 H 0.340(9) 1.010(3) 0.099(2) 0.083 Uiso 1 1 d DR . . . .
O18 O 0.4769(5) 0.6349(4) 0.3112(3) 0.0350(12) Uani 1 1 d D . . . .
H18 H 0.405(4) 0.611(4) 0.322(4) 0.053 Uiso 1 1 d DR . . . .
N1 N 1.1501(6) 0.5776(5) 0.4328(4) 0.0288(14) Uani 1 1 d . . . . .
N2 N 0.6616(6) 0.9262(5) 0.0642(4) 0.0298(14) Uani 1 1 d . . . . .
C1 C 0.6437(7) 0.8412(5) 0.3679(4) 0.0175(14) Uani 1 1 d . . . . .
C2 C 0.5692(6) 0.9229(5) 0.4369(4) 0.0152(13) Uani 1 1 d . . . . .
C3 C 0.5507(7) 0.8827(5) 0.5254(4) 0.0213(14) Uani 1 1 d . . . . .
C4 C 0.4831(7) 0.9576(5) 0.5882(4) 0.0187(14) Uani 1 1 d . . . . .
C5 C 0.8394(7) 0.6302(5) 0.1480(4) 0.0200(15) Uani 1 1 d . . . . .
C6 C 0.9216(6) 0.5631(5) 0.0710(4) 0.0186(14) Uani 1 1 d . . . . .
C7 C 0.9165(7) 0.4541(5) 0.0725(4) 0.0186(14) Uani 1 1 d . . . . .
C8 C 0.9941(7) 0.3923(5) 0.0022(4) 0.0221(15) Uani 1 1 d . . . . .
C9 C 1.1439(7) 0.8765(5) 0.3478(4) 0.0173(14) Uani 1 1 d . . . . .
C10 C 1.0684(6) 0.9409(5) 0.4262(4) 0.0179(14) Uani 1 1 d . . . . .
C11 C 1.1145(7) 0.8992(5) 0.5028(4) 0.0219(14) Uani 1 1 d . . . . .
C12 C 1.0461(7) 0.9566(5) 0.5765(4) 0.0196(14) Uani 1 1 d . . . . .
C13 C 1.0113(9) 0.9415(7) 0.1322(5) 0.041(2) Uani 1 1 d D . . . .
H13A H 1.020749 0.936773 0.072322 0.061 Uiso 1 1 calc GR . . . .
H13B H 1.104178 0.916562 0.143892 0.061 Uiso 1 1 calc GR . . . .
H13C H 0.962463 1.019474 0.143850 0.061 Uiso 1 1 calc GR . . . .
C14 C 1.0381(11) 0.3953(7) 0.3122(7) 0.063(3) Uani 1 1 d D . . . .
H14A H 1.082565 0.407065 0.251462 0.095 Uiso 1 1 calc GR . . . .
H14B H 0.963536 0.363600 0.319240 0.095 Uiso 1 1 calc GR . . . .
H14C H 1.107810 0.343276 0.342724 0.095 Uiso 1 1 calc GR . . . .
C15 C 0.3319(7) 0.6570(5) 0.1312(4) 0.0186(8) Uani 1 1 d . U . . .
C16 C 0.4181(7) 0.5764(5) 0.0632(4) 0.0201(7) Uani 1 1 d . U . . .
C17 C 0.4675(7) 0.4569(5) 0.0873(4) 0.0185(12) Uani 1 1 d . U . . .
C18 C 0.5461(6) 0.3827(5) 0.0248(4) 0.0167(11) Uani 1 1 d . U . . .
C19 C 0.2627(9) 1.1089(7) 0.1841(6) 0.049(2) Uani 1 1 d D . . . .
H19A H 0.304686 1.167393 0.153990 0.074 Uiso 1 1 calc GR . . . .
H19B H 0.257246 1.100988 0.245196 0.074 Uiso 1 1 calc GR . . . .
H19C H 0.168559 1.129900 0.175085 0.074 Uiso 1 1 calc GR . . . .
C20 C 0.5712(9) 0.5608(7) 0.3627(6) 0.048(2) Uani 1 1 d D . . . .
H20A H 0.658786 0.578599 0.345165 0.072 Uiso 1 1 calc GR . . . .
H20B H 0.590388 0.482768 0.354975 0.072 Uiso 1 1 calc GR . . . .
H20C H 0.528481 0.570886 0.422783 0.072 Uiso 1 1 calc GR . . . .

loop_
_atom_site_aniso_label
_atom_site_aniso_U_11
_atom_site_aniso_U_22
_atom_site_aniso_U_33
_atom_site_aniso_U_23
_atom_site_aniso_U_13
_atom_site_aniso_U_12
Sm1 0.01703(18) 0.02105(17) 0.01374(18) -0.00774(13) 0.00114(13) -0.00431(14)
Sm2 0.01740(18) 0.02212(18) 0.01421(18) -0.00898(13) -0.00014(13) -0.00436(14)
Br1 0.0462(5) 0.0159(3) 0.0229(4) -0.0026(3) -0.0062(3) 0.0007(3)
Br2 0.0551(5) 0.0269(4) 0.0110(3) -0.0012(3) -0.0047(3) -0.0060(3)
Br3 0.0537(5) 0.0356(4) 0.0251(4) -0.0116(3) 0.0174(4) -0.0257(4)
Br4 0.0572(5) 0.0220(4) 0.0307(4) -0.0124(3) 0.0083(4) -0.0196(3)
Br5 0.0370(4) 0.0298(4) 0.0309(4) -0.0126(3) -0.0101(3) 0.0126(3)
Br6 0.0557(5) 0.0464(5) 0.0246(4) -0.0137(4) -0.0206(4) 0.0127(4)
Br7 0.0478(5) 0.0269(4) 0.0126(3) -0.0007(3) 0.0050(3) -0.0067(3)
Br8 0.0452(4) 0.0155(3) 0.0242(4) -0.0028(3) -0.0008(3) -0.0046(3)
O1 0.019(3) 0.042(3) 0.022(3) -0.018(2) 0.004(2) -0.001(2)
O2 0.037(3) 0.039(3) 0.022(3) -0.013(2) -0.009(2) -0.014(2)
O3 0.040(3) 0.039(3) 0.028(3) -0.015(2) -0.004(2) -0.018(2)
O4 0.019(3) 0.030(3) 0.035(3) -0.016(2) 0.007(2) 0.001(2)
O5 0.047(3) 0.038(3) 0.030(3) -0.018(2) -0.011(3) -0.016(3)
O6 0.021(3) 0.047(3) 0.027(3) -0.016(2) 0.008(2) -0.005(2)
O7 0.025(3) 0.044(3) 0.022(3) -0.010(2) -0.002(2) -0.004(2)
O8 0.026(3) 0.042(3) 0.020(3) -0.004(2) 0.004(2) -0.003(2)
O9 0.048(3) 0.032(3) 0.036(3) 0.000(2) -0.018(3) -0.004(3)
O10 0.031(3) 0.032(3) 0.032(3) 0.003(2) -0.006(2) -0.011(2)
O11 0.079(5) 0.049(3) 0.031(3) 0.002(3) -0.008(3) -0.039(3)
O12 0.0266(14) 0.0320(17) 0.032(2) -0.0197(15) 0.0038(13) -0.0087(13)
O13 0.0266(12) 0.0330(19) 0.0195(18) -0.0134(15) 0.0035(11) -0.0097(10)
O14 0.038(3) 0.039(3) 0.024(3) -0.009(2) -0.006(2) -0.016(2)
O15 0.037(3) 0.039(3) 0.026(3) -0.009(2) -0.007(2) -0.013(2)
O16 0.049(3) 0.029(3) 0.030(3) 0.002(2) 0.004(3) -0.014(3)
O17 0.057(4) 0.050(4) 0.026(3) 0.000(3) -0.003(3) 0.013(3)
O18 0.034(3) 0.040(3) 0.031(3) 0.002(2) -0.006(2) -0.016(2)
N1 0.034(4) 0.022(3) 0.029(4) 0.001(3) -0.015(3) -0.005(3)
N2 0.031(3) 0.018(3) 0.026(4) -0.002(3) 0.003(3) 0.000(3)
C1 0.021(4) 0.016(3) 0.011(3) -0.005(3) 0.002(3) -0.003(3)
C2 0.012(3) 0.017(3) 0.015(3) -0.006(3) -0.002(3) -0.001(3)
C3 0.022(3) 0.018(3) 0.019(4) -0.006(3) -0.004(3) 0.000(3)
C4 0.024(4) 0.024(3) 0.007(3) -0.005(3) -0.004(3) -0.005(3)
C5 0.031(4) 0.012(3) 0.016(3) -0.007(3) 0.005(3) -0.010(3)
C6 0.015(3) 0.023(3) 0.017(3) -0.012(3) -0.001(3) -0.001(3)
C7 0.021(3) 0.021(3) 0.012(3) -0.007(3) 0.007(3) -0.011(3)
C8 0.024(4) 0.021(3) 0.024(4) -0.010(3) -0.002(3) -0.010(3)
C9 0.025(4) 0.014(3) 0.008(3) -0.006(2) -0.002(3) 0.000(3)
C10 0.015(3) 0.025(3) 0.015(3) -0.010(3) 0.000(3) -0.007(3)
C11 0.022(3) 0.021(3) 0.024(4) -0.008(3) -0.009(3) -0.002(3)
C12 0.022(3) 0.023(3) 0.015(3) -0.008(3) -0.006(3) -0.004(3)
C13 0.064(6) 0.039(5) 0.028(4) 0.004(4) -0.008(4) -0.034(4)
C14 0.076(7) 0.038(5) 0.070(7) -0.008(5) -0.010(6) -0.018(5)
C15 0.0234(12) 0.0175(12) 0.0107(15) -0.0026(11) -0.0020(10) -0.0029(9)
C16 0.0264(15) 0.0176(11) 0.0123(13) -0.0033(7) 0.0021(8) -0.0069(7)
C17 0.024(2) 0.0176(10) 0.0109(14) -0.0034(7) 0.0026(7) -0.0071(8)
C18 0.019(2) 0.0182(12) 0.0113(13) -0.0041(8) 0.0014(9) -0.0069(7)
C19 0.051(5) 0.039(5) 0.055(6) -0.002(4) -0.013(5) -0.011(4)
C20 0.045(5) 0.046(5) 0.041(5) 0.002(4) -0.017(4) 0.000(4)

loop_
_atom_type_symbol
_atom_type_description
_atom_type_scat_dispersion_real
_atom_type_scat_dispersion_imag
_atom_type_scat_source
C C 0.0033 0.0016 'International Tables Vol C Tables 4.2.6.8 and 6.1.1.4'
H H 0.0000 0.0000 'International Tables Vol C Tables 4.2.6.8 and 6.1.1.4'
Br Br -0.2901 2.4595 'International Tables Vol C Tables 4.2.6.8 and 6.1.1.4'
N N 0.0061 0.0033 'International Tables Vol C Tables 4.2.6.8 and 6.1.1.4'
O O 0.0106 0.0060 'International Tables Vol C Tables 4.2.6.8 and 6.1.1.4'
Sm Sm -0.1638 3.4418 'International Tables Vol C Tables 4.2.6.8 and 6.1.1.4'

loop_
_geom_angle_atom_site_label_1
_geom_angle_atom_site_label_2
_geom_angle_atom_site_label_3
_geom_angle
_geom_angle_site_symmetry_1
_geom_angle_site_symmetry_3
_geom_angle_publ_flag
O1 Sm1 O3 89.47(17) . . ?
O1 Sm1 O7 77.43(16) . . ?
O1 Sm1 O8 126.74(16) . . ?
O1 Sm1 O10 76.38(17) . . ?
O1 Sm1 O11 92.54(19) . . ?
O1 Sm1 O13 157.19(17) . 1_655 ?
O3 Sm1 O7 133.91(16) . . ?
O3 Sm1 O8 129.92(17) . . ?
O3 Sm1 O10 75.69(17) . . ?
O3 Sm1 O11 71.17(19) . . ?
O3 Sm1 O13 80.78(16) . 1_655 ?
O5 Sm1 O1 87.09(17) . . ?
O5 Sm1 O3 150.65(18) . . ?
O5 Sm1 O7 73.48(17) . . ?
O5 Sm1 O8 73.30(17) . . ?
O5 Sm1 O10 75.17(17) . . ?
O5 Sm1 O11 138.09(19) . . ?
O5 Sm1 O13 91.38(17) . 1_655 ?
O8 Sm1 O7 49.76(15) . . ?
O10 Sm1 O7 139.74(17) . . ?
O10 Sm1 O8 139.03(16) . . ?
O10 Sm1 O11 145.11(19) . . ?
O11 Sm1 O7 65.62(17) . . ?
O11 Sm1 O8 73.65(19) . . ?
O13 Sm1 O7 123.85(16) 1_655 . ?
O13 Sm1 O8 74.10(16) 1_655 . ?
O13 Sm1 O10 81.22(16) 1_655 . ?
O13 Sm1 O11 103.57(18) 1_655 . ?
O2 Sm2 O4 91.57(17) . . ?
O2 Sm2 O6 80.31(17) . 1_455 ?
O2 Sm2 O14 73.67(16) . . ?
O2 Sm2 O15 123.25(16) . . ?
O2 Sm2 O17 108.72(19) . . ?
O2 Sm2 O18 77.88(17) . . ?
O4 Sm2 O6 154.56(17) . 1_455 ?
O4 Sm2 O14 74.09(16) . . ?
O4 Sm2 O15 71.00(16) . . ?
O4 Sm2 O17 135.51(18) . . ?
O4 Sm2 O18 76.17(17) . . ?
O6 Sm2 O14 125.27(17) 1_455 . ?
O6 Sm2 O15 133.30(17) 1_455 . ?
O6 Sm2 O17 69.67(19) 1_455 . ?
O6 Sm2 O18 78.56(17) 1_455 . ?
O12 Sm2 O2 153.34(17) . . ?
O12 Sm2 O4 85.78(16) . . ?
O12 Sm2 O6 90.81(17) . 1_455 ?
O12 Sm2 O14 130.28(16) . . ?
O12 Sm2 O15 80.85(16) . . ?
O12 Sm2 O17 91.3(2) . . ?
O12 Sm2 O18 75.73(17) . . ?
O14 Sm2 O15 49.79(15) . . ?
O17 Sm2 O14 74.5(2) . . ?
O17 Sm2 O15 64.72(17) . . ?
O18 Sm2 O14 137.75(16) . . ?
O18 Sm2 O15 140.71(17) . . ?
O18 Sm2 O17 145.49(19) . . ?
C1 O1 Sm1 154.6(4) . . ?
C1 O2 Sm2 163.5(4) . . ?
C5 O3 Sm1 168.6(5) . . ?
C5 O4 Sm2 150.5(4) . . ?
C9 O5 Sm1 165.2(5) . . ?
C9 O6 Sm2 151.0(4) . 1_655 ?
N1 O7 Sm1 94.4(4) . . ?
N1 O8 Sm1 98.2(4) . . ?
Sm1 O10 H10 123.0(15) . . ?
C13 O10 Sm1 129.9(4) . . ?
C13 O10 H10 107.1(15) . . ?
Sm1 O11 H11 119.7(15) . . ?
C14 O11 Sm1 132.1(5) . . ?
C14 O11 H11 107.6(15) . . ?
C15 O12 Sm2 164.6(4) . . ?
C15 O13 Sm1 149.9(4) . 1_455 ?
N2 O14 Sm2 98.5(4) . . ?
N2 O15 Sm2 94.0(4) . . ?
Sm2 O17 H17 116.1(15) . . ?
C19 O17 Sm2 136.6(5) . . ?
C19 O17 H17 107.1(15) . . ?
Sm2 O18 H18 121.1(15) . . ?
C20 O18 Sm2 130.7(5) . . ?
C20 O18 H18 108.0(15) . . ?
O7 N1 O8 117.5(6) . . ?
O9 N1 O7 121.4(6) . . ?
O9 N1 O8 121.1(6) . . ?
O15 N2 O14 117.4(5) . . ?
O16 N2 O14 121.0(6) . . ?
O16 N2 O15 121.6(6) . . ?
O1 C1 C2 116.9(6) . . ?
O2 C1 O1 125.6(6) . . ?
O2 C1 C2 117.5(5) . . ?
C3 C2 C1 121.5(5) . . ?
C3 C2 C4 118.3(5) . 2_676 ?
C4 C2 C1 120.2(5) 2_676 . ?
C2 C3 Br1 117.8(5) . . ?
C4 C3 Br1 120.8(5) . . ?
C4 C3 C2 121.4(6) . . ?
C2 C4 Br2 118.6(5) 2_676 . ?
C3 C4 Br2 121.1(5) . . ?
C3 C4 C2 120.3(6) . 2_676 ?
O3 C5 O4 125.8(6) . . ?
O3 C5 C6 117.1(6) . . ?
O4 C5 C6 117.1(6) . . ?
C7 C6 C5 120.6(6) . . ?
C7 C6 C8 118.0(6) . 2_765 ?
C8 C6 C5 121.4(5) 2_765 . ?
C6 C7 Br3 119.4(5) . . ?
C6 C7 C8 120.2(6) . . ?
C8 C7 Br3 120.4(5) . . ?
C6 C8 Br4 118.2(5) 2_765 . ?
C6 C8 C7 121.8(6) 2_765 . ?
C7 C8 Br4 120.0(5) . . ?
O5 C9 O6 125.3(6) . . ?
O5 C9 C10 117.7(6) . . ?
O6 C9 C10 117.0(6) . . ?
C11 C10 C9 119.4(6) . . ?
C11 C10 C12 118.7(6) . 2_776 ?
C12 C10 C9 121.9(6) 2_776 . ?
C10 C11 Br5 119.5(5) . . ?
C10 C11 C12 120.7(6) . . ?
C12 C11 Br5 119.7(5) . . ?
C10 C12 Br6 119.0(5) 2_776 . ?
C11 C12 Br6 120.4(5) . . ?
C11 C12 C10 120.6(6) . 2_776 ?
O10 C13 H13A 109.5 . . ?
O10 C13 H13B 109.5 . . ?
O10 C13 H13C 109.5 . . ?
H13A C13 H13B 109.5 . . ?
H13A C13 H13C 109.5 . . ?
H13B C13 H13C 109.5 . . ?
O11 C14 H14A 109.5 . . ?
O11 C14 H14B 109.5 . . ?
O11 C14 H14C 109.5 . . ?
H14A C14 H14B 109.5 . . ?
H14A C14 H14C 109.5 . . ?
H14B C14 H14C 109.5 . . ?
O12 C15 C16 118.3(6) . . ?
O13 C15 O12 124.6(6) . . ?
O13 C15 C16 117.1(6) . . ?
C17 C16 C15 120.8(5) . . ?
C18 C16 C15 121.6(5) 2_665 . ?
C18 C16 C17 117.6(6) 2_665 . ?
C16 C17 Br7 117.9(5) . . ?
C18 C17 Br7 121.3(5) . . ?
C18 C17 C16 120.9(6) . . ?
C16 C18 Br8 118.1(4) 2_665 . ?
C17 C18 Br8 120.3(5) . . ?
C17 C18 C16 121.5(6) . 2_665 ?
O17 C19 H19A 109.5 . . ?
O17 C19 H19B 109.5 . . ?
O17 C19 H19C 109.5 . . ?
H19A C19 H19B 109.5 . . ?
H19A C19 H19C 109.5 . . ?
H19B C19 H19C 109.5 . . ?
O18 C20 H20A 109.5 . . ?
O18 C20 H20B 109.5 . . ?
O18 C20 H20C 109.5 . . ?
H20A C20 H20B 109.5 . . ?
H20A C20 H20C 109.5 . . ?
H20B C20 H20C 109.5 . . ?

loop_
_geom_bond_atom_site_label_1
_geom_bond_atom_site_label_2
_geom_bond_distance
_geom_bond_site_symmetry_2
_geom_bond_publ_flag
Sm1 O1 2.340(4) . ?
Sm1 O3 2.342(5) . ?
Sm1 O5 2.324(5) . ?
Sm1 O7 2.617(5) . ?
Sm1 O8 2.534(5) . ?
Sm1 O10 2.450(5) . ?
Sm1 O11 2.473(5) . ?
Sm1 O13 2.372(4) 1_655 ?
Sm2 O2 2.331(5) . ?
Sm2 O4 2.357(4) . ?
Sm2 O6 2.368(5) 1_455 ?
Sm2 O12 2.315(5) . ?
Sm2 O14 2.518(5) . ?
Sm2 O15 2.617(5) . ?
Sm2 O17 2.486(5) . ?
Sm2 O18 2.456(5) . ?
Br1 C3 1.891(6) . ?
Br2 C4 1.876(6) . ?
Br3 C7 1.891(6) . ?
Br4 C8 1.887(6) . ?
Br5 C11 1.887(6) . ?
Br6 C12 1.883(6) . ?
Br7 C17 1.885(6) . ?
Br8 C18 1.892(6) . ?
O1 C1 1.256(8) . ?
O2 C1 1.246(8) . ?
O3 C5 1.248(8) . ?
O4 C5 1.251(8) . ?
O5 C9 1.241(8) . ?
O6 C9 1.250(8) . ?
O7 N1 1.265(7) . ?
O8 N1 1.271(7) . ?
O9 N1 1.221(7) . ?
O10 H10 0.856(9) . ?
O10 C13 1.444(8) . ?
O11 H11 0.855(9) . ?
O11 C14 1.441(10) . ?
O12 C15 1.260(7) . ?
O13 C15 1.255(7) . ?
O14 N2 1.270(7) . ?
O15 N2 1.262(7) . ?
O16 N2 1.238(7) . ?
O17 H17 0.857(9) . ?
O17 C19 1.424(9) . ?
O18 H18 0.859(9) . ?
O18 C20 1.413(9) . ?
C1 C2 1.526(8) . ?
C2 C3 1.394(9) . ?
C2 C4 1.414(8) 2_676 ?
C3 C4 1.393(9) . ?
C5 C6 1.521(8) . ?
C6 C7 1.390(8) . ?
C6 C8 1.393(9) 2_765 ?
C7 C8 1.396(9) . ?
C9 C10 1.515(8) . ?
C10 C11 1.388(9) . ?
C10 C12 1.404(9) 2_776 ?
C11 C12 1.402(9) . ?
C13 H13A 0.9600 . ?
C13 H13B 0.9600 . ?
C13 H13C 0.9600 . ?
C14 H14A 0.9600 . ?
C14 H14B 0.9600 . ?
C14 H14C 0.9600 . ?
C15 C16 1.517(8) . ?
C16 C17 1.409(8) . ?
C16 C18 1.395(8) 2_665 ?
C17 C18 1.393(8) . ?
C19 H19A 0.9600 . ?
C19 H19B 0.9600 . ?
C19 H19C 0.9600 . ?
C20 H20A 0.9600 . ?
C20 H20B 0.9600 . ?
C20 H20C 0.9600 . ?

loop_
_geom_hbond_atom_site_label_D
_geom_hbond_atom_site_label_H
_geom_hbond_atom_site_label_A
_geom_hbond_distance_DH
_geom_hbond_distance_HA
_geom_hbond_distance_DA
_geom_hbond_angle_DHA
_geom_hbond_site_symmetry_A
_geom_hbond_publ_flag
O10 H10 O14 0.856(9) 2.04(3) 2.870(7) 163(8) . yes
O11 H11 O9 0.855(9) 2.01(3) 2.833(8) 163(9) 2_766 yes
O17 H17 O15 0.857(9) 2.55(6) 3.237(7) 138(8) 2_675 yes
O17 H17 O16 0.857(9) 2.01(3) 2.844(8) 164(10) 2_675 yes
O18 H18 O8 0.859(9) 2.016(16) 2.867(7) 171(7) 1_455 yes
